data_1526277
loop_
_publ_author_name
'Harrison, W.T.A.'
'Phillips, M.L.F.'
'Bu Xianhui'

_publ_section_title
;
 Synthesis and single-crystal structure of Cs3 Zn4 O (As O4)3 * 4(H2 O),
 an open-framework zinc arsenate
;
_journal_name_full 'Microporous and Mesoporous Materials'
_journal_page_first 359
_journal_page_last 365
_journal_volume 39
_journal_year 2000
_chemical_formula_sum 'As3 Cs3 H8 O17 Zn4'
_chemical_name_systematic 'Cs3 Zn4 O (As O4)3 (H2 O)4'
_space_group_IT_number 81
_symmetry_space_group_name_Hall 'P -4'
_symmetry_space_group_name_H-M 'P -4'
_cell_angle_alpha 90
_cell_angle_beta 90
_cell_angle_gamma 90
_cell_formula_units_Z 2
_cell_length_a 11.3099
_cell_length_b 11.3099
_cell_length_c 7.9216
_cell_volume 1013.282
_citation_journal_id_ASTM MIMMFJ
_cod_data_source_file Harrison_MIMMFJ_2000_247.cif
_cod_data_source_block H8As3Cs3O17Zn4
_cod_original_formula_sum 'H8 As3 Cs3 O17 Zn4'
_cod_database_code 1526277

loop_
_symmetry_equiv_pos_as_xyz
x,y,z
y,-x,-z
-x,-y,z
-y,x,-z

loop_
_atom_site_label
_atom_site_type_symbol
_atom_site_fract_x
_atom_site_fract_y
_atom_site_fract_z
_atom_site_occupancy
_atom_site_U_iso_or_equiv
O2 O-2 0.2747 0.643 0.328 1 0.0
O4 O-2 0.4039 0.4351 0.122 1 0.0
O3 O-2 0.2347 0.3798 0.405 1 0.0
Cs2 Cs+1 0 0.5 0.4859 1 0.0
As2 As+5 0.5 0.5 0 1 0.0
O6 O-2 0.112 0.261 0.647 1 0.0
O10 O-2 0.907 0.388 0.124 1 0.0
O9 O-2 0.436 0.188 0.192 1 0.0
As3 As+5 0.2393 0.2656 0.5346 1 0.0
Cs1 Cs+1 0.15719 0.31118 0.0204 1 0.0
Zn2 Zn+2 -0.0169 0.1436 0.6428 1 0.0
O7 O-2 0.2568 0.1412 0.421 1 0.0
O5 O-2 0 0 0.5 1 0.0
As1 As+5 0 0 0 1 0.0
Zn1 Zn+2 0.359 0.4947 0.3511 1 0.0
O1 O-2 0.5 0.5 0.5 1 0.0
O8 O-2 -0.052 0.1145 0.883 1 0.0
